data_4111283
loop_
_publ_author_name
'Jian-Ming L\"u'
'Sergiy V. Rosokha'
'Ivan S. Neretin'
'Jay K. Kochi'

_publ_section_title
;
 Quinones as Electron Acceptors. X-Ray Structures, Spectral (EPR, UV-vis)
 Characteristics and Electron-Transfer Reactivities of Their Reduced Anion
 Radicals as Separated vs Contact Ion Pairs
;
_journal_name_full 'Journal of the American Chemical Society'
_journal_page_first 16708
_journal_page_last 16719
_journal_paper_doi 10.1021/ja066471o
_journal_volume 128
_journal_year 2006
_chemical_formula_moiety 'C18 H36 K N2 O6, C6 H4 O2'
_chemical_formula_sum 'C24 H40 K N2 O8'
_chemical_formula_weight 523.68
_chemical_name_common '[Crypt K]+ BQ-'
_chemical_name_systematic
; 
 2,2,2-Cryptand potassium benzoquinonide
;
_space_group_IT_number 2
_symmetry_cell_setting triclinic
_symmetry_space_group_name_Hall '-P 1'
_symmetry_space_group_name_H-M 'P -1'
_atom_sites_solution_hydrogens geom
_atom_sites_solution_primary direct
_atom_sites_solution_secondary difmap
_audit_creation_method SHELXL-97
_cell_angle_alpha 91.18(14)
_cell_angle_beta 99.91(17)
_cell_angle_gamma 92.50(18)
_cell_formula_units_Z 2
_cell_length_a 9.178(18)
_cell_length_b 11.08(3)
_cell_length_c 13.54(3)
_cell_measurement_reflns_used 44
_cell_measurement_temperature 173(2)
_cell_measurement_theta_max 20.42
_cell_measurement_theta_min 3.93
_cell_volume 1355(5)
_computing_cell_refinement 'SAINT V6.28 (BrukerAXS, 1997-2001)'
_computing_data_collection 'SMART V5.630 (BrukerAXS, 1997-2001)'
_computing_data_reduction 'SAINT & SADABS V2.06 (Sheldrick, 2000)'
_computing_molecular_graphics 'XP V5.06 (BrukerAXS, 1997-99)'
_computing_publication_material 'SHELXL-93, XCIF V5.05 (BrukerAXS, 1997-99)'
_computing_structure_refinement 'SHELXTL v. 6.12 (Sheldrick, 2001)'
_computing_structure_solution 'SHELXTL v. 6.12 (Sheldrick, 2001)'
_diffrn_ambient_temperature 173(2)
_diffrn_measured_fraction_theta_full 0.982
_diffrn_measured_fraction_theta_max 0.976
_diffrn_measurement_device 'Siemens SMART'
_diffrn_measurement_method
;
\w-scan, frame range 0.3 deg, hemisphere
;
_diffrn_radiation_monochromator graphite
_diffrn_radiation_source 'fine-focus sealed tube'
_diffrn_radiation_type MoK\a
_diffrn_radiation_wavelength 0.71073
_diffrn_reflns_av_R_equivalents 0.0770
_diffrn_reflns_av_sigmaI/netI 0.0881
_diffrn_reflns_limit_h_max 12
_diffrn_reflns_limit_h_min -12
_diffrn_reflns_limit_k_max 15
_diffrn_reflns_limit_k_min -15
_diffrn_reflns_limit_l_max 18
_diffrn_reflns_limit_l_min -19
_diffrn_reflns_number 20203
_diffrn_reflns_theta_full 29.99
_diffrn_reflns_theta_max 30.08
_diffrn_reflns_theta_min 1.53
_diffrn_standards_decay_% 0
_diffrn_standards_interval_count 0
_diffrn_standards_interval_time 0
_diffrn_standards_number none
_exptl_absorpt_coefficient_mu 0.244
_exptl_absorpt_correction_type none
_exptl_crystal_colour brown
_exptl_crystal_density_diffrn 1.285
_exptl_crystal_description needle
_exptl_crystal_F_000 562
_exptl_crystal_size_max 0.3
_exptl_crystal_size_mid 0.1
_exptl_crystal_size_min 0.1
_refine_diff_density_max 0.467
_refine_diff_density_min -0.225
_refine_diff_density_rms 0.060
_refine_ls_extinction_method none
_refine_ls_goodness_of_fit_ref 0.863
_refine_ls_hydrogen_treatment constr
_refine_ls_matrix_type full
_refine_ls_number_parameters 316
_refine_ls_number_reflns 7756
_refine_ls_number_restraints 0
_refine_ls_restrained_S_all 0.863
_refine_ls_R_factor_all 0.0814
_refine_ls_R_factor_gt 0.0464
_refine_ls_shift/su_max 0.012
_refine_ls_shift/su_mean 0.001
_refine_ls_structure_factor_coef Fsqd
_refine_ls_weighting_details 'calc w=1/[\s^2^(Fo^2^)+(0.0306P)^2^+0.0000P] where P=(Fo^2^+2Fc^2^)/3'
_refine_ls_weighting_scheme calc
_refine_ls_wR_factor_gt 0.0872
_refine_ls_wR_factor_ref 0.0952
_reflns_number_gt 4818
_reflns_number_total 7756
_reflns_threshold_expression >2sigma(I)
_cod_data_source_file ja066471osi20060907_103851.cif
_cod_data_source_block lu4
_cod_database_code 4111283

loop_
_symmetry_equiv_pos_as_xyz
'x, y, z'
'-x, -y, -z'

loop_
_atom_site_label
_atom_site_type_symbol
_atom_site_fract_x
_atom_site_fract_y
_atom_site_fract_z
_atom_site_U_iso_or_equiv
_atom_site_adp_type
_atom_site_occupancy
_atom_site_symmetry_multiplicity
_atom_site_calc_flag
_atom_site_refinement_flags
K1 K 0.97957(3) 0.45877(3) 0.24098(2) 0.02588(9) Uani 1 1 d .
N1 N 0.87721(13) 0.70766(11) 0.27981(9) 0.0291(3) Uani 1 1 d .
N2 N 1.07978(13) 0.21164(12) 0.20356(9) 0.0306(3) Uani 1 1 d .
O1 O 0.45129(14) 0.23971(10) 0.48487(8) 0.0424(3) Uani 1 1 d .
O2 O 0.56003(14) 0.16560(12) -0.13425(9) 0.0525(4) Uani 1 1 d .
O11 O 0.80542(11) 0.58293(11) 0.08135(8) 0.0364(3) Uani 1 1 d .
O12 O 0.85745(12) 0.33069(11) 0.06574(8) 0.0365(3) Uani 1 1 d .
O21 O 0.77543(11) 0.48767(10) 0.36932(7) 0.0306(3) Uani 1 1 d .
O22 O 0.92228(11) 0.26704(9) 0.36754(8) 0.0321(3) Uani 1 1 d .
O31 O 1.18769(10) 0.64287(9) 0.31070(8) 0.0292(2) Uani 1 1 d .
O32 O 1.28537(10) 0.42630(9) 0.23619(7) 0.0276(2) Uani 1 1 d .
C1 C 0.47283(16) 0.12767(14) 0.49226(12) 0.0284(3) Uani 1 1 d .
C2 C 0.49183(16) 0.06789(14) 0.58695(11) 0.0274(3) Uani 1 1 d .
H2A H 0.4860 0.1133 0.6463 0.033 Uiso 1 1 calc R
C3 C 0.51775(16) -0.05106(14) 0.59349(11) 0.0287(3) Uani 1 1 d .
H3A H 0.5304 -0.0859 0.6578 0.034 Uiso 1 1 calc R
C4 C 0.53165(17) 0.08808(15) -0.07195(13) 0.0346(4) Uani 1 1 d .
C5 C 0.46733(17) -0.02994(15) -0.10168(12) 0.0344(4) Uani 1 1 d .
H5A H 0.4443 -0.0510 -0.1712 0.041 Uiso 1 1 calc R
C6 C 0.43801(17) -0.11275(15) -0.03454(13) 0.0358(4) Uani 1 1 d .
H6A H 0.3959 -0.1899 -0.0587 0.043 Uiso 1 1 calc R
C11 C 0.82560(19) 0.76423(16) 0.18367(12) 0.0389(4) Uani 1 1 d .
H11A H 0.9126 0.7906 0.1539 0.047 Uiso 1 1 calc R
H11B H 0.7720 0.8371 0.1962 0.047 Uiso 1 1 calc R
C12 C 0.72507(19) 0.68123(17) 0.10942(13) 0.0428(4) Uani 1 1 d .
H12A H 0.6407 0.6502 0.1399 0.051 Uiso 1 1 calc R
H12B H 0.6852 0.7265 0.0492 0.051 Uiso 1 1 calc R
C13 C 0.71124(18) 0.49780(17) 0.01657(13) 0.0437(5) Uani 1 1 d .
H13A H 0.6593 0.5398 -0.0422 0.052 Uiso 1 1 calc R
H13B H 0.6356 0.4620 0.0528 0.052 Uiso 1 1 calc R
C14 C 0.7977(2) 0.40088(17) -0.01786(12) 0.0436(5) Uani 1 1 d .
H14A H 0.7332 0.3484 -0.0690 0.052 Uiso 1 1 calc R
H14B H 0.8791 0.4367 -0.0488 0.052 Uiso 1 1 calc R
C15 C 0.92624(19) 0.22743(17) 0.03444(13) 0.0430(5) Uani 1 1 d .
H15A H 1.0138 0.2532 0.0051 0.052 Uiso 1 1 calc R
H15B H 0.8560 0.1806 -0.0176 0.052 Uiso 1 1 calc R
C16 C 0.97302(18) 0.14976(16) 0.12302(13) 0.0396(4) Uani 1 1 d .
H16A H 0.8841 0.1228 0.1504 0.048 Uiso 1 1 calc R
H16B H 1.0177 0.0768 0.1000 0.048 Uiso 1 1 calc R
C21 C 0.75652(17) 0.69973(15) 0.33837(12) 0.0327(4) Uani 1 1 d .
H21A H 0.6618 0.6823 0.2919 0.039 Uiso 1 1 calc R
H21B H 0.7503 0.7791 0.3720 0.039 Uiso 1 1 calc R
C22 C 0.77538(17) 0.60426(15) 0.41626(12) 0.0327(4) Uani 1 1 d .
H22A H 0.8699 0.6207 0.4632 0.039 Uiso 1 1 calc R
H22B H 0.6936 0.6063 0.4553 0.039 Uiso 1 1 calc R
C23 C 0.76391(18) 0.39449(15) 0.43950(12) 0.0351(4) Uani 1 1 d .
H23A H 0.6671 0.3969 0.4622 0.042 Uiso 1 1 calc R
H23B H 0.8429 0.4081 0.4989 0.042 Uiso 1 1 calc R
C24 C 0.77793(17) 0.27458(15) 0.39240(13) 0.0367(4) Uani 1 1 d .
H24A H 0.7610 0.2102 0.4393 0.044 Uiso 1 1 calc R
H24B H 0.7023 0.2627 0.3309 0.044 Uiso 1 1 calc R
C25 C 0.9528(2) 0.14660(15) 0.34367(14) 0.0416(4) Uani 1 1 d .
H25A H 0.8683 0.1090 0.2959 0.050 Uiso 1 1 calc R
H25B H 0.9666 0.0987 0.4053 0.050 Uiso 1 1 calc R
C26 C 1.09104(19) 0.14637(15) 0.29753(13) 0.0384(4) Uani 1 1 d .
H26A H 1.1746 0.1833 0.3464 0.046 Uiso 1 1 calc R
H26B H 1.1140 0.0616 0.2845 0.046 Uiso 1 1 calc R
C31 C 1.00303(17) 0.77907(15) 0.33793(13) 0.0351(4) Uani 1 1 d .
H31A H 1.0149 0.7552 0.4088 0.042 Uiso 1 1 calc R
H31B H 0.9796 0.8655 0.3357 0.042 Uiso 1 1 calc R
C32 C 1.14766(17) 0.76527(15) 0.30201(14) 0.0364(4) Uani 1 1 d .
H32A H 1.1380 0.7890 0.2312 0.044 Uiso 1 1 calc R
H32B H 1.2257 0.8187 0.3427 0.044 Uiso 1 1 calc R
C33 C 1.33868(15) 0.63013(14) 0.30065(11) 0.0284(3) Uani 1 1 d .
H33A H 1.4041 0.6809 0.3526 0.034 Uiso 1 1 calc R
H33B H 1.3543 0.6577 0.2340 0.034 Uiso 1 1 calc R
C34 C 1.37661(16) 0.50101(14) 0.31195(11) 0.0285(4) Uani 1 1 d .
H34A H 1.4820 0.4929 0.3067 0.034 Uiso 1 1 calc R
H34B H 1.3623 0.4741 0.3791 0.034 Uiso 1 1 calc R
C35 C 1.33602(16) 0.30686(14) 0.23843(13) 0.0333(4) Uani 1 1 d .
H35A H 1.3507 0.2783 0.3081 0.040 Uiso 1 1 calc R
H35B H 1.4322 0.3062 0.2148 0.040 Uiso 1 1 calc R
C36 C 1.22414(17) 0.22369(15) 0.17205(12) 0.0345(4) Uani 1 1 d .
H36A H 1.2100 0.2541 0.1029 0.041 Uiso 1 1 calc R
H36B H 1.2650 0.1426 0.1702 0.041 Uiso 1 1 calc R

loop_
_atom_site_aniso_label
_atom_site_aniso_U_11
_atom_site_aniso_U_22
_atom_site_aniso_U_33
_atom_site_aniso_U_23
_atom_site_aniso_U_13
_atom_site_aniso_U_12
K1 0.02084(16) 0.03261(19) 0.02390(17) 0.00225(13) 0.00343(12) -0.00115(13)
N1 0.0222(7) 0.0351(8) 0.0312(7) 0.0079(6) 0.0064(5) 0.0023(5)
N2 0.0262(7) 0.0335(8) 0.0325(7) -0.0018(6) 0.0071(6) -0.0026(6)
O1 0.0598(8) 0.0301(7) 0.0389(7) 0.0017(5) 0.0112(6) 0.0092(6)
O2 0.0555(8) 0.0548(8) 0.0469(8) 0.0181(6) 0.0096(6) -0.0116(6)
O11 0.0238(6) 0.0508(7) 0.0324(6) 0.0061(5) -0.0010(5) -0.0007(5)
O12 0.0369(6) 0.0467(7) 0.0231(6) -0.0004(5) -0.0004(5) -0.0064(5)
O21 0.0317(6) 0.0367(7) 0.0258(6) 0.0068(5) 0.0110(5) 0.0035(5)
O22 0.0288(6) 0.0319(6) 0.0381(6) 0.0031(5) 0.0129(5) -0.0004(5)
O31 0.0209(5) 0.0302(6) 0.0370(6) 0.0043(5) 0.0064(4) -0.0016(4)
O32 0.0224(5) 0.0311(6) 0.0269(6) 0.0010(5) -0.0019(4) -0.0006(4)
C1 0.0252(8) 0.0274(9) 0.0328(9) 0.0009(7) 0.0057(6) 0.0012(6)
C2 0.0228(8) 0.0326(9) 0.0265(8) -0.0038(7) 0.0041(6) -0.0004(6)
C3 0.0273(8) 0.0338(9) 0.0250(8) 0.0040(7) 0.0039(6) 0.0016(7)
C4 0.0245(8) 0.0410(10) 0.0387(10) 0.0091(8) 0.0064(7) 0.0001(7)
C5 0.0281(9) 0.0433(10) 0.0311(9) -0.0003(8) 0.0038(7) 0.0005(7)
C6 0.0302(9) 0.0347(10) 0.0409(10) -0.0017(8) 0.0036(7) -0.0051(7)
C11 0.0383(10) 0.0426(11) 0.0390(10) 0.0171(8) 0.0117(8) 0.0116(8)
C12 0.0314(9) 0.0640(13) 0.0339(10) 0.0158(9) 0.0038(7) 0.0119(9)
C13 0.0301(9) 0.0631(13) 0.0322(9) 0.0168(9) -0.0088(7) -0.0112(9)
C14 0.0435(10) 0.0592(13) 0.0227(9) 0.0063(8) -0.0058(8) -0.0150(9)
C15 0.0348(10) 0.0603(13) 0.0315(9) -0.0147(9) 0.0040(8) -0.0108(9)
C16 0.0329(9) 0.0392(10) 0.0462(11) -0.0098(8) 0.0083(8) -0.0065(8)
C21 0.0263(8) 0.0376(10) 0.0367(9) 0.0033(7) 0.0108(7) 0.0073(7)
C22 0.0290(8) 0.0427(10) 0.0287(8) 0.0016(7) 0.0105(7) 0.0037(7)
C23 0.0305(9) 0.0465(11) 0.0323(9) 0.0133(8) 0.0141(7) 0.0053(7)
C24 0.0278(9) 0.0429(10) 0.0414(10) 0.0111(8) 0.0119(7) -0.0028(7)
C25 0.0511(11) 0.0312(10) 0.0463(11) 0.0052(8) 0.0193(9) -0.0006(8)
C26 0.0414(10) 0.0323(10) 0.0446(10) 0.0053(8) 0.0140(8) 0.0073(8)
C31 0.0333(9) 0.0280(9) 0.0442(10) -0.0020(8) 0.0079(8) 0.0011(7)
C32 0.0286(9) 0.0300(9) 0.0504(11) 0.0046(8) 0.0070(8) -0.0023(7)
C33 0.0201(7) 0.0370(9) 0.0272(8) 0.0018(7) 0.0028(6) -0.0050(7)
C34 0.0195(7) 0.0400(10) 0.0242(8) 0.0013(7) -0.0006(6) -0.0025(7)
C35 0.0226(8) 0.0373(10) 0.0399(9) -0.0004(8) 0.0048(7) 0.0037(7)
C36 0.0285(9) 0.0374(10) 0.0392(10) -0.0059(8) 0.0106(7) 0.0021(7)

loop_
_atom_type_symbol
_atom_type_description
_atom_type_scat_dispersion_real
_atom_type_scat_dispersion_imag
_atom_type_scat_source
C C 0.0033 0.0016 'International Tables Vol C Tables 4.2.6.8 and 6.1.1.4'
H H 0.0000 0.0000 'International Tables Vol C Tables 4.2.6.8 and 6.1.1.4'
N N 0.0061 0.0033 'International Tables Vol C Tables 4.2.6.8 and 6.1.1.4'
O O 0.0106 0.0060 'International Tables Vol C Tables 4.2.6.8 and 6.1.1.4'
K K 0.2009 0.2494 'International Tables Vol C Tables 4.2.6.8 and 6.1.1.4'

loop_
_geom_angle_atom_site_label_1
_geom_angle_atom_site_label_2
_geom_angle_atom_site_label_3
_geom_angle
_geom_angle_site_symmetry_1
_geom_angle_site_symmetry_3
O31 K1 O12 140.96(11) . .
O31 K1 O21 101.15(15) . .
O12 K1 O21 112.30(15) . .
O31 K1 O22 120.59(16) . .
O12 K1 O22 93.89(18) . .
O21 K1 O22 60.63(15) . .
O31 K1 O32 60.26(15) . .
O12 K1 O32 98.80(17) . .
O21 K1 O32 143.45(10) . .
O22 K1 O32 99.89(17) . .
O31 K1 O11 98.88(18) . .
O12 K1 O11 60.95(16) . .
O21 K1 O11 93.13(16) . .
O22 K1 O11 134.94(12) . .
O32 K1 O11 119.38(15) . .
O31 K1 N2 119.47(16) . .
O12 K1 N2 60.30(15) . .
O21 K1 N2 119.11(14) . .
O22 K1 N2 60.02(15) . .
O32 K1 N2 60.54(16) . .
O11 K1 N2 120.04(15) . .
O31 K1 N1 60.72(16) . .
O12 K1 N1 119.81(15) . .
O21 K1 N1 60.50(13) . .
O22 K1 N1 119.59(15) . .
O32 K1 N1 119.72(16) . .
O11 K1 N1 60.15(15) . .
N2 K1 N1 179.61(18) . .
C31 N1 C21 108.96(19) . .
C31 N1 C11 110.5(2) . .
C21 N1 C11 109.74(19) . .
C31 N1 K1 108.04(19) . .
C21 N1 K1 110.18(17) . .
C11 N1 K1 109.39(18) . .
C36 N2 C26 110.6(2) . .
C36 N2 C16 109.2(2) . .
C26 N2 C16 111.3(2) . .
C36 N2 K1 108.46(19) . .
C26 N2 K1 107.87(17) . .
C16 N2 K1 109.38(19) . .
C12 O11 C13 111.3(2) . .
C12 O11 K1 116.84(17) . .
C13 O11 K1 109.8(2) . .
C15 O12 C14 111.4(2) . .
C15 O12 K1 120.64(17) . .
C14 O12 K1 116.36(19) . .
C22 O21 C23 110.8(2) . .
C22 O21 K1 116.52(16) . .
C23 O21 K1 116.89(17) . .
C25 O22 C24 111.7(2) . .
C25 O22 K1 120.56(17) . .
C24 O22 K1 110.29(18) . .
C32 O31 C33 111.5(2) . .
C32 O31 K1 119.68(18) . .
C33 O31 K1 119.52(17) . .
C35 O32 C34 110.2(2) . .
C35 O32 K1 118.51(18) . .
C34 O32 K1 110.35(18) . .
O1 C1 C3 122.29(19) . 2_656
O1 C1 C2 122.66(19) . .
C3 C1 C2 115.0(2) 2_656 .
C3 C2 C1 121.74(19) . .
C3 C2 H2A 119.1 . .
C1 C2 H2A 119.1 . .
C2 C3 C1 123.21(19) . 2_656
C2 C3 H3A 118.4 . .
C1 C3 H3A 118.4 2_656 .
O2 C4 C5 122.9(2) . .
O2 C4 C6 122.1(2) . 2_655
C5 C4 C6 115.1(2) . 2_655
C6 C5 C4 122.6(2) . .
C6 C5 H5A 118.7 . .
C4 C5 H5A 118.7 . .
C5 C6 C4 122.4(2) . 2_655
C5 C6 H6A 118.8 . .
C4 C6 H6A 118.8 2_655 .
N1 C11 C12 113.3(2) . .
N1 C11 H11A 108.9 . .
C12 C11 H11A 108.9 . .
N1 C11 H11B 108.9 . .
C12 C11 H11B 108.9 . .
H11A C11 H11B 107.7 . .
O11 C12 C11 109.8(2) . .
O11 C12 H12A 109.7 . .
C11 C12 H12A 109.7 . .
O11 C12 H12B 109.7 . .
C11 C12 H12B 109.7 . .
H12A C12 H12B 108.2 . .
O11 C13 C14 110.8(2) . .
O11 C13 H13A 109.5 . .
C14 C13 H13A 109.5 . .
O11 C13 H13B 109.5 . .
C14 C13 H13B 109.5 . .
H13A C13 H13B 108.1 . .
O12 C14 C13 109.4(2) . .
O12 C14 H14A 109.8 . .
C13 C14 H14A 109.8 . .
O12 C14 H14B 109.8 . .
C13 C14 H14B 109.8 . .
H14A C14 H14B 108.2 . .
O12 C15 C16 109.5(2) . .
O12 C15 H15A 109.8 . .
C16 C15 H15A 109.8 . .
O12 C15 H15B 109.8 . .
C16 C15 H15B 109.8 . .
H15A C15 H15B 108.2 . .
N2 C16 C15 113.5(2) . .
N2 C16 H16A 108.9 . .
C15 C16 H16A 108.9 . .
N2 C16 H16B 108.9 . .
C15 C16 H16B 108.9 . .
H16A C16 H16B 107.7 . .
N1 C21 C22 113.6(2) . .
N1 C21 H21A 108.9 . .
C22 C21 H21A 108.9 . .
N1 C21 H21B 108.9 . .
C22 C21 H21B 108.9 . .
H21A C21 H21B 107.7 . .
O21 C22 C21 110.1(2) . .
O21 C22 H22A 109.6 . .
C21 C22 H22A 109.6 . .
O21 C22 H22B 109.6 . .
C21 C22 H22B 109.6 . .
H22A C22 H22B 108.1 . .
O21 C23 C24 110.2(2) . .
O21 C23 H23A 109.6 . .
C24 C23 H23A 109.6 . .
O21 C23 H23B 109.6 . .
C24 C23 H23B 109.6 . .
H23A C23 H23B 108.1 . .
O22 C24 C23 109.8(2) . .
O22 C24 H24A 109.7 . .
C23 C24 H24A 109.7 . .
O22 C24 H24B 109.7 . .
C23 C24 H24B 109.7 . .
H24A C24 H24B 108.2 . .
O22 C25 C26 109.6(2) . .
O22 C25 H25A 109.7 . .
C26 C25 H25A 109.7 . .
O22 C25 H25B 109.7 . .
C26 C25 H25B 109.7 . .
H25A C25 H25B 108.2 . .
N2 C26 C25 113.9(2) . .
N2 C26 H26A 108.8 . .
C25 C26 H26A 108.8 . .
N2 C26 H26B 108.8 . .
C25 C26 H26B 108.8 . .
H26A C26 H26B 107.7 . .
N1 C31 C32 114.6(2) . .
N1 C31 H31A 108.6 . .
C32 C31 H31A 108.6 . .
N1 C31 H31B 108.6 . .
C32 C31 H31B 108.6 . .
H31A C31 H31B 107.6 . .
O31 C32 C31 109.4(2) . .
O31 C32 H32A 109.8 . .
C31 C32 H32A 109.8 . .
O31 C32 H32B 109.8 . .
C31 C32 H32B 109.8 . .
H32A C32 H32B 108.2 . .
O31 C33 C34 109.8(2) . .
O31 C33 H33A 109.7 . .
C34 C33 H33A 109.7 . .
O31 C33 H33B 109.7 . .
C34 C33 H33B 109.7 . .
H33A C33 H33B 108.2 . .
O32 C34 C33 110.6(2) . .
O32 C34 H34A 109.5 . .
C33 C34 H34A 109.5 . .
O32 C34 H34B 109.5 . .
C33 C34 H34B 109.5 . .
H34A C34 H34B 108.1 . .
O32 C35 C36 109.8(2) . .
O32 C35 H35A 109.7 . .
C36 C35 H35A 109.7 . .
O32 C35 H35B 109.7 . .
C36 C35 H35B 109.7 . .
H35A C35 H35B 108.2 . .
N2 C36 C35 114.6(2) . .
N2 C36 H36A 108.6 . .
C35 C36 H36A 108.6 . .
N2 C36 H36B 108.6 . .
C35 C36 H36B 108.6 . .
H36A C36 H36B 107.6 . .

loop_
_geom_bond_atom_site_label_1
_geom_bond_atom_site_label_2
_geom_bond_distance
_geom_bond_site_symmetry_2
K1 O31 2.767(7) .
K1 O12 2.775(6) .
K1 O21 2.789(5) .
K1 O22 2.843(6) .
K1 O32 2.857(6) .
K1 O11 2.871(6) .
K1 N2 2.986(7) .
K1 N1 3.016(7) .
N1 C31 1.470(4) .
N1 C21 1.469(3) .
N1 C11 1.469(4) .
N2 C36 1.462(3) .
N2 C26 1.466(3) .
N2 C16 1.470(4) .
O1 C1 1.268(4) .
O2 C4 1.266(3) .
O11 C12 1.422(4) .
O11 C13 1.428(4) .
O12 C15 1.422(4) .
O12 C14 1.430(4) .
O21 C22 1.428(4) .
O21 C23 1.430(3) .
O22 C25 1.417(4) .
O22 C24 1.427(3) .
O31 C32 1.422(4) .
O31 C33 1.428(3) .
O32 C35 1.420(4) .
O32 C34 1.431(4) .
C1 C3 1.440(3) 2_656
C1 C2 1.442(4) .
C2 C3 1.351(4) .
C2 H2A 0.9500 .
C3 C1 1.440(3) 2_656
C3 H3A 0.9500 .
C4 C5 1.431(4) .
C4 C6 1.438(4) 2_655
C5 C6 1.355(3) .
C5 H5A 0.9500 .
C6 C4 1.438(4) 2_655
C6 H6A 0.9500 .
C11 C12 1.509(4) .
C11 H11A 0.9900 .
C11 H11B 0.9900 .
C12 H12A 0.9900 .
C12 H12B 0.9900 .
C13 C14 1.477(4) .
C13 H13A 0.9900 .
C13 H13B 0.9900 .
C14 H14A 0.9900 .
C14 H14B 0.9900 .
C15 C16 1.503(4) .
C15 H15A 0.9900 .
C15 H15B 0.9900 .
C16 H16A 0.9900 .
C16 H16B 0.9900 .
C21 C22 1.503(4) .
C21 H21A 0.9900 .
C21 H21B 0.9900 .
C22 H22A 0.9900 .
C22 H22B 0.9900 .
C23 C24 1.482(4) .
C23 H23A 0.9900 .
C23 H23B 0.9900 .
C24 H24A 0.9900 .
C24 H24B 0.9900 .
C25 C26 1.508(4) .
C25 H25A 0.9900 .
C25 H25B 0.9900 .
C26 H26A 0.9900 .
C26 H26B 0.9900 .
C31 C32 1.503(4) .
C31 H31A 0.9900 .
C31 H31B 0.9900 .
C32 H32A 0.9900 .
C32 H32B 0.9900 .
C33 C34 1.491(4) .
C33 H33A 0.9900 .
C33 H33B 0.9900 .
C34 H34A 0.9900 .
C34 H34B 0.9900 .
C35 C36 1.509(4) .
C35 H35A 0.9900 .
C35 H35B 0.9900 .
C36 H36A 0.9900 .
C36 H36B 0.9900 .
